data_7012855
loop_
_publ_author_name
'Gibson, Vernon C.'
'Spitzmesser, Stefan K.'
'White, Andrew J. P.'
'Williams, David J.'

_publ_section_title
;
 Synthesis and reactivity of 1,8-bis(imino)carbazolide complexes of
 iron, cobalt and manganese
;
_journal_issue 13
_journal_name_full 'Dalton Transactions'
_journal_page_first 2718
_journal_paper_doi 10.1039/b301902k
_journal_year 2003
_chemical_formula_sum 'C34 H35 N3'
_chemical_formula_weight 485.65
_chemical_name_systematic
; 
? 
;
_space_group_IT_number 2
_symmetry_cell_setting triclinic
_symmetry_space_group_name_Hall '-P 1'
_symmetry_space_group_name_H-M 'P -1'
_atom_sites_solution_hydrogens geom
_atom_sites_solution_primary direct
_atom_sites_solution_secondary difmap
_audit_creation_method SHELXL
_cell_angle_alpha 86.815(5)
_cell_angle_beta 75.434(5)
_cell_angle_gamma 81.568(6)
_cell_formula_units_Z 2
_cell_length_a 8.5380(5)
_cell_length_b 11.0962(6)
_cell_length_c 15.0415(9)
_cell_measurement_reflns_used 22
_cell_measurement_temperature 293(2)
_cell_measurement_theta_max 22.49
_cell_measurement_theta_min 11.79
_cell_volume 1364.05(14)
_computing_cell_refinement 'Siemens XSCANS'
_computing_data_collection 'Siemens XSCANS'
_computing_data_reduction 'Siemens SHELXTL'
_computing_molecular_graphics 'Siemens SHELXTL'
_computing_publication_material 'Siemens SHELXTL'
_computing_structure_refinement 'SHELXL-93 (Sheldrick, 1993)'
_computing_structure_solution 'SHELXS-86 (Sheldrick, 1990)'
_diffrn_ambient_temperature 293(2)
_diffrn_measurement_device 'Siemens P4'
_diffrn_measurement_method '\w scans'
_diffrn_radiation_monochromator graphite
_diffrn_radiation_source 'fine-focus sealed tube'
_diffrn_radiation_type CuK\a
_diffrn_radiation_wavelength 1.54178
_diffrn_reflns_av_R_equivalents 0.0244
_diffrn_reflns_av_sigmaI/netI 0.0374
_diffrn_reflns_limit_h_max 9
_diffrn_reflns_limit_h_min 0
_diffrn_reflns_limit_k_max 12
_diffrn_reflns_limit_k_min -12
_diffrn_reflns_limit_l_max 16
_diffrn_reflns_limit_l_min -16
_diffrn_reflns_number 4375
_diffrn_reflns_theta_max 59.98
_diffrn_reflns_theta_min 3.04
_diffrn_standards_interval_count 97
_diffrn_standards_number 3
_exptl_absorpt_coefficient_mu 0.528
_exptl_absorpt_correction_type none
_exptl_crystal_colour 'Pale yellow'
_exptl_crystal_density_diffrn 1.182
_exptl_crystal_description prisms
_exptl_crystal_F_000 520
_exptl_crystal_size_max 0.43
_exptl_crystal_size_mid 0.40
_exptl_crystal_size_min 0.20
_refine_diff_density_max 0.177
_refine_diff_density_min -0.200
_refine_diff_density_rms 0.043
_refine_ls_extinction_coef 0.0031(9)
_refine_ls_extinction_expression Fc^*^=kFc[1+0.001xFc^2^\l^3^/sin(2\q)]^-1/4^
_refine_ls_extinction_method SHELXL
_refine_ls_goodness_of_fit_all 1.020
_refine_ls_goodness_of_fit_obs 1.058
_refine_ls_matrix_type full
_refine_ls_number_parameters 339
_refine_ls_number_reflns 3812
_refine_ls_number_restraints 1
_refine_ls_restrained_S_all 1.066
_refine_ls_restrained_S_obs 1.058
_refine_ls_R_factor_all 0.0713
_refine_ls_R_factor_obs 0.0554
_refine_ls_shift/esd_max 0.000
_refine_ls_shift/esd_mean 0.000
_refine_ls_structure_factor_coef Fsqd
_refine_ls_weighting_details 'w=1/[\s^2^(Fo^2^)+(0.1015P)^2^+0.1403P] where P=(Fo^2^+2Fc^2^)/3'
_refine_ls_weighting_scheme calc
_refine_ls_wR_factor_all 0.1642
_refine_ls_wR_factor_obs 0.1435
_reflns_number_observed 3197
_reflns_number_total 4056
_reflns_observed_criterion >2sigma(I)
_cod_data_source_file b301902k.txt
_cod_data_source_block Compound_7a
_cod_depositor_comments
;
The following automatic conversions were performed:
'_symmetry_cell_setting' value 'Triclinic' changed to 'triclinic'
according to '/home/saulius/struct/CIF-dictionaries/cif_core.dic'
dictionary named 'cif_core.dic' version 2.4.1 from 2010-06-29.

Automatic conversion script
Id: cif_fix_enum 1527 2010-12-29 10:47:43Z saulius 

The following automatic conversions were performed:

'_refine_ls_weighting_scheme' value 'calc
w=1/[\s^2^(Fo^2^)+(0.1015P)^2^+0.1403P] where P=(Fo^2^+2Fc^2^)/3' was
changed to 'calc'. New tag '_refine_ls_weighting_details' was
created. The value of the new tag was set to
'w=1/[\s^2^(Fo^2^)+(0.1015P)^2^+0.1403P] where P=(Fo^2^+2Fc^2^)/3'.

Automatic conversion script
Id: cif_fix_values 3143 2015-03-26 13:38:13Z robertas 
;
_cod_original_sg_symbol_H-M P-1
_cod_database_code 7012855

loop_
_symmetry_equiv_pos_as_xyz
'x, y, z'
'-x, -y, -z'

loop_
_atom_site_aniso_label
_atom_site_aniso_U_11
_atom_site_aniso_U_22
_atom_site_aniso_U_33
_atom_site_aniso_U_23
_atom_site_aniso_U_13
_atom_site_aniso_U_12
N1 0.0376(9) 0.0440(10) 0.0422(10) -0.0004(8) -0.0150(8) 0.0000(8)
C2 0.0333(10) 0.0447(12) 0.0398(11) 0.0011(9) -0.0083(8) -0.0040(9)
C3 0.0387(11) 0.0460(12) 0.0452(12) -0.0016(9) -0.0110(9) -0.0047(9)
C4 0.0483(13) 0.0488(12) 0.0506(13) -0.0036(10) -0.0115(10) -0.0094(10)
C5 0.0441(12) 0.0593(14) 0.0447(12) 0.0001(10) -0.0110(10) -0.0159(11)
C6 0.0380(11) 0.0609(14) 0.0425(11) 0.0067(10) -0.0121(9) -0.0109(10)
C7 0.0323(10) 0.0493(12) 0.0383(11) 0.0022(9) -0.0077(8) -0.0074(9)
C8 0.0313(10) 0.0508(12) 0.0373(10) 0.0031(9) -0.0075(8) -0.0048(9)
C9 0.0361(11) 0.0545(13) 0.0465(12) 0.0088(10) -0.0150(9) -0.0062(9)
C10 0.0394(11) 0.0498(13) 0.0547(13) 0.0076(10) -0.0168(10) -0.0023(10)
C11 0.0468(13) 0.0455(12) 0.0552(14) 0.0003(10) -0.0168(11) -0.0004(10)
C12 0.0384(11) 0.0471(12) 0.0426(11) 0.0006(9) -0.0118(9) -0.0025(9)
C13 0.0307(10) 0.0461(12) 0.0389(11) 0.0022(9) -0.0081(8) -0.0025(8)
C14 0.0454(12) 0.0419(11) 0.0499(12) -0.0051(9) -0.0122(10) 0.0012(9)
N14 0.0434(10) 0.0431(10) 0.0506(11) -0.0018(8) -0.0160(8) 0.0007(8)
C15 0.0416(11) 0.0392(11) 0.0483(12) -0.0056(9) -0.0153(9) 0.0032(9)
C16 0.0436(12) 0.0474(12) 0.0543(13) -0.0003(10) -0.0132(10) -0.0022(10)
C17 0.0391(12) 0.0558(14) 0.0625(15) -0.0031(11) -0.0155(11) -0.0002(10)
C18 0.0476(13) 0.0485(13) 0.0585(14) -0.0008(11) -0.0182(11) 0.0055(10)
C19 0.0531(14) 0.0469(13) 0.0625(15) 0.0072(11) -0.0159(12) -0.0035(11)
C20 0.0388(12) 0.0441(12) 0.0583(14) -0.0034(10) -0.0125(10) -0.0025(9)
C21 0.058(2) 0.079(2) 0.092(2) 0.030(2) -0.017(2) -0.0186(15)
C22 0.059(2) 0.067(2) 0.076(2) 0.0080(14) -0.0264(14) 0.0097(13)
C23 0.0456(14) 0.057(2) 0.092(2) 0.0067(14) -0.0163(14) -0.0115(12)
C24 0.071(2) 0.069(2) 0.060(2) -0.0007(13) -0.0287(14) -0.0246(14)
C25 0.071(2) 0.0516(15) 0.091(2) 0.0142(14) -0.046(2) -0.0045(13)
C26 0.0490(13) 0.0435(12) 0.0510(13) -0.0024(10) -0.0201(11) -0.0024(10)
N26 0.0466(10) 0.0461(10) 0.0467(10) -0.0016(8) -0.0185(8) -0.0014(8)
C27 0.0410(11) 0.0382(11) 0.0473(12) 0.0007(9) -0.0173(10) -0.0029(9)
C28 0.0387(11) 0.0473(12) 0.0482(12) 0.0036(9) -0.0104(10) -0.0024(9)
C29 0.0371(11) 0.0523(13) 0.0602(14) 0.0037(11) -0.0160(10) -0.0071(10)
C30 0.0442(12) 0.0448(12) 0.0535(13) -0.0013(10) -0.0207(10) -0.0038(9)
C31 0.0433(12) 0.0451(12) 0.0466(12) -0.0031(9) -0.0123(10) -0.0014(9)
C32 0.0376(11) 0.0386(11) 0.0493(12) 0.0007(9) -0.0135(9) -0.0016(9)
C33 0.0518(15) 0.102(2) 0.0508(15) 0.0039(14) -0.0079(12) -0.0009(15)
C34 0.062(2) 0.078(2) 0.066(2) -0.0111(14) -0.0345(14) 0.0020(14)
C35 0.0366(12) 0.0579(14) 0.0604(14) 0.0005(11) -0.0125(10) -0.0017(10)

loop_
_atom_site_label
_atom_site_type_symbol
_atom_site_fract_x
_atom_site_fract_y
_atom_site_fract_z
_atom_site_U_iso_or_equiv
_atom_site_thermal_displace_type
_atom_site_occupancy
_atom_site_calc_flag
_atom_site_refinement_flags
_atom_site_disorder_group
N1 N 0.4493(2) 0.4615(2) 0.68455(12) 0.0409(4) Uani 1 d D .
H1 H 0.5077(29) 0.4403(26) 0.7265(14) 0.062(8) Uiso 1 d D .
C2 C 0.4153(2) 0.3829(2) 0.62650(14) 0.0396(5) Uani 1 d . .
C3 C 0.4628(3) 0.2572(2) 0.6162(2) 0.0433(5) Uani 1 d . .
C4 C 0.4109(3) 0.2022(2) 0.5496(2) 0.0490(5) Uani 1 d . .
H4A H 0.4410(3) 0.1188(2) 0.5414(2) 0.059 Uiso 1 calc R .
C5 C 0.3159(3) 0.2660(2) 0.4945(2) 0.0485(6) Uani 1 d . .
C6 C 0.2711(3) 0.3900(2) 0.5059(2) 0.0466(5) Uani 1 d . .
H6A H 0.2084(3) 0.4339(2) 0.4695(2) 0.056 Uiso 1 calc R .
C7 C 0.3192(2) 0.4498(2) 0.57155(14) 0.0401(5) Uani 1 d . .
C8 C 0.2946(2) 0.5746(2) 0.59879(14) 0.0402(5) Uani 1 d . .
C9 C 0.2147(3) 0.6823(2) 0.5695(2) 0.0452(5) Uani 1 d . .
H9A H 0.1619(3) 0.6807(2) 0.5226(2) 0.054 Uiso 1 calc R .
C10 C 0.2134(3) 0.7916(2) 0.6097(2) 0.0478(5) Uani 1 d . .
C11 C 0.2927(3) 0.7912(2) 0.6803(2) 0.0491(6) Uani 1 d . .
H11A H 0.2898(3) 0.8647(2) 0.7079(2) 0.059 Uiso 1 calc R .
C12 C 0.3762(3) 0.6866(2) 0.71164(15) 0.0428(5) Uani 1 d . .
C13 C 0.3769(2) 0.5780(2) 0.66923(14) 0.0391(5) Uani 1 d . .
C14 C 0.5681(3) 0.1837(2) 0.6671(2) 0.0462(5) Uani 1 d . .
H14A H 0.5986(3) 0.1017(2) 0.6531(2) 0.055 Uiso 1 calc R .
N14 N 0.6210(2) 0.2252(2) 0.72956(13) 0.0455(5) Uani 1 d . .
C15 C 0.7246(3) 0.1418(2) 0.7729(2) 0.0430(5) Uani 1 d . .
C16 C 0.8882(3) 0.1597(2) 0.7573(2) 0.0487(5) Uani 1 d . .
C17 C 0.9893(3) 0.0812(2) 0.8008(2) 0.0525(6) Uani 1 d . .
H17A H 1.0984(3) 0.0923(2) 0.7901(2) 0.063 Uiso 1 calc R .
C18 C 0.9347(3) -0.0122(2) 0.8589(2) 0.0519(6) Uani 1 d . .
C19 C 0.7698(3) -0.0263(2) 0.8744(2) 0.0545(6) Uani 1 d . .
H19A H 0.7300(3) -0.0883(2) 0.9141(2) 0.065 Uiso 1 calc R .
C20 C 0.6639(3) 0.0491(2) 0.8326(2) 0.0472(5) Uani 1 d . .
C21 C 0.9547(4) 0.2584(3) 0.6926(2) 0.0766(9) Uani 1 d . .
H21A H 0.8820(4) 0.3333(3) 0.7060(2) 0.115 Uiso 1 d R .
H21B H 0.9644(4) 0.2361(3) 0.6305(2) 0.115 Uiso 1 d R .
H21C H 1.0603(4) 0.2688(3) 0.7001(2) 0.115 Uiso 1 d R .
C22 C 1.0471(4) -0.0974(3) 0.9040(2) 0.0681(8) Uani 1 d . .
H22A H 1.0828(4) -0.1711(3) 0.8698(2) 0.102 Uiso 1 d R .
H22B H 0.9901(4) -0.1163(3) 0.9656(2) 0.102 Uiso 1 d R .
H22C H 1.1403(4) -0.0592(3) 0.9054(2) 0.102 Uiso 1 d R .
C23 C 0.4849(3) 0.0322(3) 0.8558(2) 0.0651(7) Uani 1 d . .
H23A H 0.4575(3) 0.0083(3) 0.8019(2) 0.098 Uiso 1 d R .
H23B H 0.4189(3) 0.1075(3) 0.8775(2) 0.098 Uiso 1 d R .
H23C H 0.4652(3) -0.0299(3) 0.9028(2) 0.098 Uiso 1 d R .
C24 C 0.2646(4) 0.1992(3) 0.4242(2) 0.0630(7) Uani 1 d . .
H24A H 0.1929(4) 0.2543(3) 0.3959(2) 0.095 Uiso 1 d R .
H24B H 0.2088(4) 0.1332(3) 0.4538(2) 0.095 Uiso 1 d R .
H24C H 0.3596(4) 0.1676(3) 0.3781(2) 0.095 Uiso 1 d R .
C25 C 0.1307(4) 0.9099(3) 0.5784(2) 0.0674(8) Uani 1 d . .
H25A H 0.1951(4) 0.9736(3) 0.5792(2) 0.101 Uiso 1 d R .
H25B H 0.0244(4) 0.9297(3) 0.6190(2) 0.101 Uiso 1 d R .
H25C H 0.1198(4) 0.9017(3) 0.5171(2) 0.101 Uiso 1 d R .
C26 C 0.4592(3) 0.6959(2) 0.7843(2) 0.0468(5) Uani 1 d . .
H26A H 0.4485(3) 0.7715(2) 0.8106(2) 0.056 Uiso 1 calc R .
N26 N 0.5451(2) 0.6068(2) 0.81383(13) 0.0457(5) Uani 1 d . .
C27 C 0.6151(3) 0.6285(2) 0.8872(2) 0.0413(5) Uani 1 d . .
C28 C 0.7860(3) 0.6167(2) 0.8700(2) 0.0453(5) Uani 1 d . .
C29 C 0.8562(3) 0.6281(2) 0.9423(2) 0.0493(6) Uani 1 d . .
H29A H 0.9694(3) 0.6207(2) 0.9308(2) 0.059 Uiso 1 calc R .
C30 C 0.7629(3) 0.6501(2) 1.0310(2) 0.0461(5) Uani 1 d . .
C31 C 0.5935(3) 0.6622(2) 1.0459(2) 0.0452(5) Uani 1 d . .
H31A H 0.5291(3) 0.6775(2) 1.1050(2) 0.054 Uiso 1 calc R .
C32 C 0.5178(3) 0.6523(2) 0.9758(2) 0.0418(5) Uani 1 d . .
C33 C 0.8921(4) 0.5969(3) 0.7741(2) 0.0704(8) Uani 1 d . .
H33A H 0.9013(4) 0.6741(3) 0.7424(2) 0.106 Uiso 1 d R .
H33B H 0.8439(4) 0.5463(3) 0.7417(2) 0.106 Uiso 1 d R .
H33C H 0.9987(4) 0.5578(3) 0.7771(2) 0.106 Uiso 1 d R .
C34 C 0.8414(4) 0.6605(3) 1.1091(2) 0.0662(7) Uani 1 d . .
H34A H 0.8144(4) 0.5967(3) 1.1537(2) 0.099 Uiso 1 d R .
H34B H 0.8018(4) 0.7382(3) 1.1373(2) 0.099 Uiso 1 d R .
H34C H 0.9578(4) 0.6532(3) 1.0859(2) 0.099 Uiso 1 d R .
C35 C 0.3329(3) 0.6654(2) 0.9990(2) 0.0521(6) Uani 1 d . .
H35A H 0.2897(3) 0.7488(2) 0.9900(2) 0.078 Uiso 1 d R .
H35B H 0.2926(3) 0.6411(2) 1.0619(2) 0.078 Uiso 1 d R .
H35C H 0.2992(3) 0.6145(2) 0.9596(2) 0.078 Uiso 1 d R .

loop_
_atom_type_symbol
_atom_type_description
_atom_type_scat_dispersion_real
_atom_type_scat_dispersion_imag
_atom_type_scat_source
C C 0.0181 0.0091 'International Tables Vol C Tables 4.2.6.8 and 6.1.1.4'
H H 0.0000 0.0000 'International Tables Vol C Tables 4.2.6.8 and 6.1.1.4'
N N 0.0311 0.0180 'International Tables Vol C Tables 4.2.6.8 and 6.1.1.4'

loop_
_geom_angle_atom_site_label_1
_geom_angle_atom_site_label_2
_geom_angle_atom_site_label_3
_geom_angle
_geom_angle_site_symmetry_1
_geom_angle_site_symmetry_3
_geom_angle_publ_flag
C2 N1 C13 109.1(2) . . ?
N1 C2 C3 130.0(2) . . ?
N1 C2 C7 108.9(2) . . ?
C3 C2 C7 121.1(2) . . ?
C4 C3 C2 116.7(2) . . ?
C4 C3 C14 119.2(2) . . ?
C2 C3 C14 124.0(2) . . ?
C3 C4 C5 123.4(2) . . ?
C6 C5 C4 118.7(2) . . ?
C6 C5 C24 121.4(2) . . ?
C4 C5 C24 119.9(2) . . ?
C5 C6 C7 120.5(2) . . ?
C6 C7 C2 119.6(2) . . ?
C6 C7 C8 133.6(2) . . ?
C2 C7 C8 106.7(2) . . ?
C9 C8 C13 119.5(2) . . ?
C9 C8 C7 133.9(2) . . ?
C13 C8 C7 106.5(2) . . ?
C10 C9 C8 120.4(2) . . ?
C9 C10 C11 118.5(2) . . ?
C9 C10 C25 121.7(2) . . ?
C11 C10 C25 119.8(2) . . ?
C12 C11 C10 123.6(2) . . ?
C11 C12 C13 116.6(2) . . ?
C11 C12 C26 119.6(2) . . ?
C13 C12 C26 123.8(2) . . ?
N1 C13 C12 129.9(2) . . ?
N1 C13 C8 108.8(2) . . ?
C12 C13 C8 121.3(2) . . ?
N14 C14 C3 123.9(2) . . ?
C14 N14 C15 117.3(2) . . ?
C20 C15 C16 120.6(2) . . ?
C20 C15 N14 121.6(2) . . ?
C16 C15 N14 117.7(2) . . ?
C17 C16 C15 118.4(2) . . ?
C17 C16 C21 120.7(2) . . ?
C15 C16 C21 120.9(2) . . ?
C18 C17 C16 122.7(2) . . ?
C17 C18 C19 117.6(2) . . ?
C17 C18 C22 121.8(2) . . ?
C19 C18 C22 120.7(2) . . ?
C20 C19 C18 122.1(2) . . ?
C19 C20 C15 118.7(2) . . ?
C19 C20 C23 119.3(2) . . ?
C15 C20 C23 122.0(2) . . ?
N26 C26 C12 123.9(2) . . ?
C26 N26 C27 117.8(2) . . ?
C32 C27 C28 120.2(2) . . ?
C32 C27 N26 121.2(2) . . ?
C28 C27 N26 118.4(2) . . ?
C29 C28 C27 119.0(2) . . ?
C29 C28 C33 120.1(2) . . ?
C27 C28 C33 120.8(2) . . ?
C28 C29 C30 122.0(2) . . ?
C29 C30 C31 117.7(2) . . ?
C29 C30 C34 121.4(2) . . ?
C31 C30 C34 120.9(2) . . ?
C32 C31 C30 122.4(2) . . ?
C31 C32 C27 118.6(2) . . ?
C31 C32 C35 118.5(2) . . ?
C27 C32 C35 122.8(2) . . ?

loop_
_geom_bond_atom_site_label_1
_geom_bond_atom_site_label_2
_geom_bond_distance
_geom_bond_site_symmetry_2
_geom_bond_publ_flag
N1 C2 1.376(3) . ?
N1 C13 1.382(3) . ?
C2 C3 1.400(3) . ?
C2 C7 1.415(3) . ?
C3 C4 1.394(3) . ?
C3 C14 1.457(3) . ?
C4 C5 1.397(4) . ?
C5 C6 1.381(4) . ?
C5 C24 1.508(3) . ?
C6 C7 1.393(3) . ?
C7 C8 1.437(3) . ?
C8 C9 1.394(3) . ?
C8 C13 1.416(3) . ?
C9 C10 1.382(4) . ?
C10 C11 1.395(3) . ?
C10 C25 1.506(3) . ?
C11 C12 1.393(3) . ?
C12 C13 1.394(3) . ?
C12 C26 1.460(3) . ?
C14 N14 1.273(3) . ?
N14 C15 1.431(3) . ?
C15 C20 1.398(3) . ?
C15 C16 1.399(3) . ?
C16 C17 1.389(3) . ?
C16 C21 1.501(4) . ?
C17 C18 1.376(4) . ?
C18 C19 1.398(4) . ?
C18 C22 1.506(3) . ?
C19 C20 1.386(3) . ?
C20 C23 1.516(3) . ?
C26 N26 1.270(3) . ?
N26 C27 1.427(3) . ?
C27 C32 1.399(3) . ?
C27 C28 1.404(3) . ?
C28 C29 1.386(3) . ?
C28 C33 1.507(4) . ?
C29 C30 1.385(3) . ?
C30 C31 1.394(3) . ?
C30 C34 1.508(3) . ?
C31 C32 1.384(3) . ?
C32 C35 1.516(3) . ?

loop_
_cod_related_entry_id
_cod_related_entry_database
_cod_related_entry_code
1 ChemSpider 30652752
